data_7714924
loop_
_publ_author_name
'Biskup, David'
'Schnakenburg, Gregor'
'Espinosa Ferao, Arturo'
'Streubel, Rainer'

_publ_section_title
;
 Access to ligand-stabilized PH-containing phosphenium complexes.
;
_journal_issue 6
_journal_name_full 'Dalton transactions (Cambridge, England : 2003)'
_journal_page_first 2517
_journal_page_last 2525
_journal_paper_doi 10.1039/d3dt03869f
_journal_volume 53
_journal_year 2024
_chemical_formula_moiety 'C26 H16 Cr F3 O7 P'
_chemical_formula_sum 'C26 H16 Cr F3 O7 P'
_chemical_formula_weight 580.36
_chemical_name_systematic DB-557
_space_group_crystal_system monoclinic
_space_group_IT_number 14
_space_group_name_Hall '-P 2ybc'
_space_group_name_H-M_alt 'P 1 21/c 1'
_atom_sites_solution_hydrogens mixed
_atom_sites_solution_primary dual
_audit_creation_date 2022-06-27
_audit_creation_method
;
Olex2 1.2
(compiled 2018.05.29 svn.r3508 for OlexSys, GUI svn.r5506)
;
_audit_update_record
;
2023-10-23 deposited with the CCDC.	2024-01-05 downloaded from the CCDC.
;
_cell_angle_alpha 90.00
_cell_angle_beta 95.019(8)
_cell_angle_gamma 90.00
_cell_formula_units_Z 4
_cell_length_a 11.7074(11)
_cell_length_b 10.9879(9)
_cell_length_c 19.4438(23)
_cell_measurement_reflns_used 2476
_cell_measurement_temperature 123
_cell_measurement_theta_max 29.43
_cell_measurement_theta_min 2.13
_cell_volume 2491.7(4)
_computing_cell_refinement 'X-Area Recipe 1.37.0.0 (STOE, 2021)'
_computing_data_collection 'X-Area WinXpose 2.0.22.0 (STOE, 2016)'
_computing_data_reduction
;
X-Area Integrate 2.5.1.0 (STOE, 2021)
X-Area LANA 2.6.2.0 (STOE, 2021)
;
_computing_molecular_graphics 'Olex2 (Dolomanov et al., 2009)'
_computing_publication_material 'Olex2 (Dolomanov et al., 2009)'
_computing_structure_refinement 'ShelXL (Sheldrick, 2015)'
_computing_structure_solution 'XT (Sheldrick, 2015)'
_diffrn_ambient_temperature 123(2)
_diffrn_detector 'image plate (34 cm diameter)'
_diffrn_detector_area_resol_mean 6.67
_diffrn_detector_type 'STOE Imaging Plate'
_diffrn_measured_fraction_theta_full 0.990
_diffrn_measured_fraction_theta_max 0.991
_diffrn_measurement_device '2-circle diffractometer'
_diffrn_measurement_device_type 'STOE IPDS-2T'
_diffrn_measurement_method 'rotation method, \w scans'
_diffrn_radiation_collimation '0.5 mm diameter, monocapillary'
_diffrn_radiation_monochromator 'plane graphite'
_diffrn_radiation_polarisn_norm 0
_diffrn_radiation_type MoK\a
_diffrn_radiation_wavelength 0.71073
_diffrn_reflns_av_R_equivalents 0.0396
_diffrn_reflns_av_unetI/netI 0.0468
_diffrn_reflns_Laue_measured_fraction_full 0.990
_diffrn_reflns_Laue_measured_fraction_max 0.991
_diffrn_reflns_limit_h_max 12
_diffrn_reflns_limit_h_min -15
_diffrn_reflns_limit_k_max 13
_diffrn_reflns_limit_k_min -14
_diffrn_reflns_limit_l_max 25
_diffrn_reflns_limit_l_min -24
_diffrn_reflns_number 12331
_diffrn_reflns_point_group_measured_fraction_full 0.990
_diffrn_reflns_point_group_measured_fraction_max 0.991
_diffrn_reflns_theta_full 25.242
_diffrn_reflns_theta_max 27.996
_diffrn_reflns_theta_min 2.103
_diffrn_source 'sealed X-ray tube, 12 x 0.4 mm long-fine focus'
_diffrn_source_current 40
_diffrn_source_power 2.00
_diffrn_source_voltage 50
_exptl_absorpt_coefficient_mu 0.591
_exptl_absorpt_correction_T_max 0.9602
_exptl_absorpt_correction_T_min 0.8377
_exptl_absorpt_correction_type integration
_exptl_absorpt_process_details
'STOE X-Red32, absorption correction by Gaussian integration, analogous to P. Coppens, "The Evaluation of Absorption and Extinction in Single-Crystal Structure Analysis", published in: F. R. Ahmed (Editor), "Crystallographic Computing", Munksgaard, Copenhagen (1970), 255 - 270. Afterwards scaling of reflection intensities was performed within STOE LANA. J. Koziskova, F. Hahn, J. Richter, J. Kozisek, Acta Chimica Slovaca, vol. 9, no. 2, 2016, pp. 136-140.'
_exptl_crystal_colour 'clear colourless'
_exptl_crystal_colour_lustre clear
_exptl_crystal_colour_primary colourless
_exptl_crystal_density_diffrn 1.547
_exptl_crystal_density_method 'not measured'
_exptl_crystal_description plate
_exptl_crystal_F_000 1176
_exptl_crystal_size_max 0.3
_exptl_crystal_size_mid 0.25
_exptl_crystal_size_min 0.14
_refine_diff_density_max 0.392
_refine_diff_density_min -0.496
_refine_diff_density_rms 0.062
_refine_ls_extinction_method none
_refine_ls_goodness_of_fit_ref 1.013
_refine_ls_hydrogen_treatment mixed
_refine_ls_matrix_type full
_refine_ls_number_parameters 346
_refine_ls_number_reflns 5967
_refine_ls_number_restraints 0
_refine_ls_restrained_S_all 1.013
_refine_ls_R_factor_all 0.0433
_refine_ls_R_factor_gt 0.0296
_refine_ls_shift/su_max 0.001
_refine_ls_shift/su_mean 0.000
_refine_ls_structure_factor_coef Fsqd
_refine_ls_weighting_details
;
 w=1/[\s^2^(Fo^2^)+(0.0500P)^2^]
 where P=(Fo^2^+2Fc^2^)/3
;
_refine_ls_weighting_scheme calc
_refine_ls_wR_factor_gt 0.0776
_refine_ls_wR_factor_ref 0.0814
_reflns_Friedel_coverage 0.000
_reflns_number_gt 4537
_reflns_number_total 5000
_reflns_threshold_expression I>4u(I)
_cod_data_source_file d3dt03869f2.cif
_cod_data_source_block 10a-Cr
_cod_depositor_comments 'Adding full bibliography for 7714921--7714928.cif.'
_cod_database_code 7714924
_shelxl_version_number 2013-2
_shelx_space_group_comment
;
The symmetry employed for this shelxl refinement is uniquely defined
by the following loop, which should always be used as a source of
symmetry information in preference to the above space-group names.
They are only intended as comments.
;
_shelx_estimated_absorpt_t_max 0.922
_shelx_estimated_absorpt_t_min 0.843
_olex2_refinement_description
;
1. Fixed Uiso
 At 1.2 times of:
  All C(H) groups, All P(H) groups
2.a Aromatic/amide H refined with riding coordinates:
 C5(H5), C6(H6), C7(H7), C8(H8), C9(H9), C11(H11), C12(H12), C13(H13),
 C14(H14), C15(H15), C17(H17), C18(H18), C19(H19), C20(H20), C21(H21)
;
_olex2_submission_special_instructions 'No special instructions were received'

loop_
_space_group_symop_operation_xyz
'x, y, z'
'-x, y+1/2, -z+1/2'
'-x, -y, -z'
'x, -y-1/2, z-1/2'

loop_
_atom_site_label
_atom_site_type_symbol
_atom_site_fract_x
_atom_site_fract_y
_atom_site_fract_z
_atom_site_U_iso_or_equiv
_atom_site_adp_type
_atom_site_occupancy
_atom_site_site_symmetry_order
_atom_site_calc_flag
_atom_site_refinement_flags_posn
_atom_site_refinement_flags_adp
_atom_site_refinement_flags_occupancy
_atom_site_disorder_assembly
_atom_site_disorder_group
Cr Cr 0.59537(2) 0.14121(2) 0.61072(2) 0.01510(7) Uani 1 1 d . . . . .
P P 0.66775(3) 0.33811(3) 0.61356(2) 0.01399(9) Uani 1 1 d . . . . .
H H 0.5918(13) 0.4254(16) 0.6099(8) 0.017 Uiso 1 1 d R . . . .
F1 F 0.74695(9) 0.32294(10) 0.84319(5) 0.0355(3) Uani 1 1 d . . . . .
F2 F 0.73867(9) 0.51891(10) 0.84975(5) 0.0315(2) Uani 1 1 d . . . . .
F3 F 0.87308(8) 0.43274(10) 0.79781(5) 0.0319(2) Uani 1 1 d . . . . .
O1 O 0.72920(9) 0.36098(9) 0.69511(5) 0.0166(2) Uani 1 1 d . . . . .
O2 O 0.59391(10) 0.48174(11) 0.73667(6) 0.0267(3) Uani 1 1 d . . . . .
O3 O 0.49578(10) -0.11232(11) 0.61969(6) 0.0287(3) Uani 1 1 d . . . . .
O4 O 0.46230(12) 0.22911(12) 0.72945(6) 0.0334(3) Uani 1 1 d . . . . .
O5 O 0.78960(11) 0.05020(12) 0.71207(7) 0.0339(3) Uani 1 1 d . . . . .
O6 O 0.73310(10) 0.05462(12) 0.49361(6) 0.0295(3) Uani 1 1 d . . . . .
O7 O 0.39066(10) 0.20683(12) 0.50976(6) 0.0310(3) Uani 1 1 d . . . . .
C1 C 0.68362(13) 0.42904(14) 0.74209(8) 0.0171(3) Uani 1 1 d . . . . .
C2 C 0.76228(14) 0.42638(15) 0.80958(8) 0.0221(3) Uani 1 1 d . . . . .
C3 C 0.78432(12) 0.41407(13) 0.56523(7) 0.0148(3) Uani 1 1 d . . . . .
C4 C 0.82557(13) 0.52677(14) 0.60821(7) 0.0167(3) Uani 1 1 d . . . . .
C5 C 0.74734(14) 0.61993(14) 0.61881(8) 0.0208(3) Uani 1 1 d . . . . .
H5 H 0.6709 0.6140 0.5982 0.025 Uiso 1 1 calc R . . . .
C6 C 0.77938(15) 0.72078(15) 0.65891(9) 0.0255(4) Uani 1 1 d . . . . .
H6 H 0.7248 0.7824 0.6661 0.031 Uiso 1 1 calc R . . . .
C7 C 0.89148(16) 0.73154(16) 0.68851(9) 0.0283(4) Uani 1 1 d . . . . .
H7 H 0.9137 0.8000 0.7164 0.034 Uiso 1 1 calc R . . . .
C8 C 0.96998(15) 0.64193(16) 0.67703(9) 0.0264(4) Uani 1 1 d . . . . .
H8 H 1.0469 0.6498 0.6965 0.032 Uiso 1 1 calc R . . . .
C9 C 0.93800(14) 0.53989(15) 0.63724(8) 0.0204(3) Uani 1 1 d . . . . .
H9 H 0.9932 0.4790 0.6299 0.024 Uiso 1 1 calc R . . . .
C10 C 0.87915(12) 0.31858(14) 0.55808(8) 0.0155(3) Uani 1 1 d . . . . .
C11 C 0.92838(13) 0.25755(15) 0.61656(8) 0.0208(3) Uani 1 1 d . . . . .
H11 H 0.9040 0.2766 0.6606 0.025 Uiso 1 1 calc R . . . .
C12 C 1.01211(14) 0.16988(16) 0.61119(9) 0.0258(4) Uani 1 1 d . . . . .
H12 H 1.0444 0.1294 0.6515 0.031 Uiso 1 1 calc R . . . .
C13 C 1.04921(15) 0.14081(16) 0.54710(9) 0.0269(4) Uani 1 1 d . . . . .
H13 H 1.1065 0.0806 0.5433 0.032 Uiso 1 1 calc R . . . .
C14 C 1.00149(14) 0.20085(15) 0.48914(9) 0.0242(4) Uani 1 1 d . . . . .
H14 H 1.0264 0.1818 0.4452 0.029 Uiso 1 1 calc R . . . .
C15 C 0.91733(13) 0.28884(15) 0.49437(8) 0.0194(3) Uani 1 1 d . . . . .
H15 H 0.8855 0.3292 0.4539 0.023 Uiso 1 1 calc R . . . .
C16 C 0.73103(12) 0.45375(14) 0.49354(7) 0.0158(3) Uani 1 1 d . . . . .
C17 C 0.77538(13) 0.55484(15) 0.46135(8) 0.0211(3) Uani 1 1 d . . . . .
H17 H 0.8331 0.6028 0.4857 0.025 Uiso 1 1 calc R . . . .
C18 C 0.73606(15) 0.58614(16) 0.39422(8) 0.0250(4) Uani 1 1 d . . . . .
H18 H 0.7675 0.6547 0.3729 0.030 Uiso 1 1 calc R . . . .
C19 C 0.65071(13) 0.51749(16) 0.35805(8) 0.0224(3) Uani 1 1 d . . . . .
H19 H 0.6236 0.5391 0.3122 0.027 Uiso 1 1 calc R . . . .
C20 C 0.60569(13) 0.41751(15) 0.38944(8) 0.0207(3) Uani 1 1 d . . . . .
H20 H 0.5471 0.3706 0.3651 0.025 Uiso 1 1 calc R . . . .
C21 C 0.64586(13) 0.38524(14) 0.45655(8) 0.0187(3) Uani 1 1 d . . . . .
H21 H 0.6150 0.3158 0.4774 0.022 Uiso 1 1 calc R . . . .
C22 C 0.53216(13) -0.01620(15) 0.61619(8) 0.0205(3) Uani 1 1 d . . . . .
C23 C 0.51118(14) 0.19458(14) 0.68494(8) 0.0210(3) Uani 1 1 d . . . . .
C24 C 0.71837(14) 0.08760(15) 0.67429(8) 0.0222(3) Uani 1 1 d . . . . .
C25 C 0.68249(13) 0.08935(14) 0.53708(8) 0.0192(3) Uani 1 1 d . . . . .
C26 C 0.46821(14) 0.18506(15) 0.54716(8) 0.0206(3) Uani 1 1 d . . . . .

loop_
_atom_site_aniso_label
_atom_site_aniso_U_11
_atom_site_aniso_U_22
_atom_site_aniso_U_33
_atom_site_aniso_U_23
_atom_site_aniso_U_13
_atom_site_aniso_U_12
Cr 0.01691(13) 0.01397(13) 0.01447(13) -0.00097(9) 0.00175(9) -0.00084(9)
P 0.01477(18) 0.01437(19) 0.01270(18) -0.00120(14) 0.00051(14) 0.00059(14)
F1 0.0442(7) 0.0345(6) 0.0266(5) 0.0114(5) -0.0047(5) -0.0030(5)
F2 0.0361(6) 0.0372(6) 0.0207(5) -0.0150(4) 0.0007(4) -0.0013(5)
F3 0.0201(5) 0.0462(7) 0.0287(5) -0.0094(5) -0.0021(4) -0.0049(5)
O1 0.0185(5) 0.0176(5) 0.0135(5) -0.0027(4) 0.0004(4) 0.0012(4)
O2 0.0268(6) 0.0304(7) 0.0225(6) -0.0071(5) -0.0002(5) 0.0094(5)
O3 0.0318(7) 0.0191(6) 0.0358(7) -0.0019(5) 0.0066(5) -0.0060(5)
O4 0.0505(8) 0.0233(7) 0.0296(7) -0.0024(5) 0.0222(6) -0.0028(6)
O5 0.0332(7) 0.0347(7) 0.0318(7) 0.0086(6) -0.0098(6) -0.0008(6)
O6 0.0306(6) 0.0306(7) 0.0287(7) -0.0087(5) 0.0108(5) 0.0016(5)
O7 0.0256(6) 0.0337(7) 0.0319(7) -0.0029(6) -0.0069(5) 0.0043(5)
C1 0.0200(7) 0.0153(7) 0.0162(7) -0.0012(6) 0.0030(6) -0.0031(6)
C2 0.0245(8) 0.0240(9) 0.0177(8) -0.0024(6) 0.0016(6) -0.0035(7)
C3 0.0147(7) 0.0144(7) 0.0151(7) 0.0006(6) 0.0004(5) -0.0008(6)
C4 0.0205(8) 0.0153(7) 0.0140(7) 0.0020(6) 0.0002(6) -0.0026(6)
C5 0.0196(8) 0.0166(8) 0.0261(8) -0.0004(6) 0.0017(6) -0.0013(6)
C6 0.0299(9) 0.0176(8) 0.0294(9) -0.0038(7) 0.0053(7) 0.0004(7)
C7 0.0407(10) 0.0199(8) 0.0239(9) -0.0046(7) -0.0002(7) -0.0090(8)
C8 0.0271(9) 0.0262(9) 0.0244(8) 0.0023(7) -0.0064(7) -0.0073(7)
C9 0.0200(8) 0.0193(8) 0.0214(8) 0.0020(6) -0.0010(6) -0.0012(6)
C10 0.0130(7) 0.0136(7) 0.0198(8) -0.0014(6) 0.0017(6) -0.0007(6)
C11 0.0225(8) 0.0203(8) 0.0197(8) 0.0022(6) 0.0024(6) 0.0034(7)
C12 0.0247(8) 0.0246(9) 0.0280(9) 0.0066(7) 0.0006(7) 0.0074(7)
C13 0.0236(8) 0.0228(9) 0.0347(10) -0.0016(7) 0.0053(7) 0.0086(7)
C14 0.0244(8) 0.0244(9) 0.0246(9) -0.0038(7) 0.0071(7) 0.0021(7)
C15 0.0171(7) 0.0215(8) 0.0194(8) 0.0001(6) 0.0010(6) 0.0003(6)
C16 0.0144(7) 0.0179(7) 0.0150(7) -0.0002(6) 0.0014(5) 0.0040(6)
C17 0.0211(8) 0.0204(8) 0.0212(8) 0.0028(6) -0.0012(6) -0.0020(6)
C18 0.0299(9) 0.0229(9) 0.0223(8) 0.0062(7) 0.0026(7) -0.0007(7)
C19 0.0244(8) 0.0271(9) 0.0155(7) 0.0027(6) 0.0004(6) 0.0063(7)
C20 0.0188(7) 0.0246(9) 0.0181(8) -0.0024(6) -0.0020(6) 0.0024(7)
C21 0.0197(7) 0.0183(8) 0.0180(7) 0.0022(6) 0.0012(6) -0.0002(6)
C22 0.0207(8) 0.0216(8) 0.0194(8) -0.0006(6) 0.0031(6) 0.0010(7)
C23 0.0262(8) 0.0148(8) 0.0225(8) 0.0017(6) 0.0050(6) -0.0041(6)
C24 0.0276(8) 0.0182(8) 0.0212(8) 0.0006(6) 0.0033(7) -0.0046(7)
C25 0.0200(7) 0.0160(7) 0.0211(8) 0.0006(6) -0.0007(6) -0.0021(6)
C26 0.0235(8) 0.0175(8) 0.0215(8) -0.0035(6) 0.0054(6) -0.0007(6)

loop_
_atom_type_symbol
_atom_type_description
_atom_type_scat_dispersion_real
_atom_type_scat_dispersion_imag
_atom_type_scat_source
C C 0.0033 0.0016 'International Tables Vol C Tables 4.2.6.8 and 6.1.1.4'
H H 0.0000 0.0000 'International Tables Vol C Tables 4.2.6.8 and 6.1.1.4'
Cr Cr 0.3209 0.6236 'International Tables Vol C Tables 4.2.6.8 and 6.1.1.4'
F F 0.0171 0.0103 'International Tables Vol C Tables 4.2.6.8 and 6.1.1.4'
O O 0.0106 0.0060 'International Tables Vol C Tables 4.2.6.8 and 6.1.1.4'
P P 0.1023 0.0942 'International Tables Vol C Tables 4.2.6.8 and 6.1.1.4'

loop_
_geom_angle_atom_site_label_1
_geom_angle_atom_site_label_2
_geom_angle_atom_site_label_3
_geom_angle
_geom_angle_site_symmetry_1
_geom_angle_site_symmetry_3
_geom_angle_publ_flag
C22 Cr P 174.95(5) . . ?
C22 Cr C23 90.45(7) . . ?
C22 Cr C24 87.59(7) . . ?
C22 Cr C25 90.37(7) . . ?
C22 Cr C26 88.88(7) . . ?
C23 Cr P 84.68(5) . . ?
C23 Cr C25 178.85(7) . . ?
C23 Cr C26 89.25(7) . . ?
C24 Cr P 91.10(5) . . ?
C24 Cr C23 90.88(7) . . ?
C24 Cr C25 88.36(7) . . ?
C24 Cr C26 176.46(7) . . ?
C25 Cr P 94.47(5) . . ?
C26 Cr P 92.43(5) . . ?
C26 Cr C25 91.56(7) . . ?
Cr P H 116.0(7) . . ?
O1 P Cr 106.46(4) . . ?
O1 P H 99.9(7) . . ?
O1 P C3 97.56(6) . . ?
C3 P Cr 131.96(5) . . ?
C3 P H 99.5(7) . . ?
C1 O1 P 124.16(9) . . ?
O1 C1 C2 109.26(12) . . ?
O2 C1 O1 127.93(14) . . ?
O2 C1 C2 122.74(14) . . ?
F1 C2 F3 107.63(14) . . ?
F1 C2 C1 109.83(13) . . ?
F2 C2 F1 108.75(13) . . ?
F2 C2 F3 108.41(13) . . ?
F2 C2 C1 110.39(13) . . ?
F3 C2 C1 111.75(13) . . ?
C4 C3 P 106.61(10) . . ?
C10 C3 P 107.29(10) . . ?
C10 C3 C4 113.57(12) . . ?
C16 C3 P 108.54(10) . . ?
C16 C3 C4 110.18(12) . . ?
C16 C3 C10 110.43(12) . . ?
C5 C4 C3 119.15(13) . . ?
C9 C4 C3 122.72(14) . . ?
C9 C4 C5 118.13(14) . . ?
C4 C5 H5 119.4 . . ?
C6 C5 C4 121.21(15) . . ?
C6 C5 H5 119.4 . . ?
C5 C6 H6 120.0 . . ?
C5 C6 C7 119.95(16) . . ?
C7 C6 H6 120.0 . . ?
C6 C7 H7 120.3 . . ?
C8 C7 C6 119.37(15) . . ?
C8 C7 H7 120.3 . . ?
C7 C8 H8 119.5 . . ?
C7 C8 C9 120.91(15) . . ?
C9 C8 H8 119.5 . . ?
C4 C9 C8 120.40(15) . . ?
C4 C9 H9 119.8 . . ?
C8 C9 H9 119.8 . . ?
C11 C10 C3 120.07(13) . . ?
C15 C10 C3 121.96(13) . . ?
C15 C10 C11 117.96(14) . . ?
C10 C11 H11 119.5 . . ?
C12 C11 C10 121.05(15) . . ?
C12 C11 H11 119.5 . . ?
C11 C12 H12 119.8 . . ?
C11 C12 C13 120.36(16) . . ?
C13 C12 H12 119.8 . . ?
C12 C13 H13 120.5 . . ?
C14 C13 C12 119.03(15) . . ?
C14 C13 H13 120.5 . . ?
C13 C14 H14 119.6 . . ?
C13 C14 C15 120.73(16) . . ?
C15 C14 H14 119.6 . . ?
C10 C15 H15 119.6 . . ?
C14 C15 C10 120.87(15) . . ?
C14 C15 H15 119.6 . . ?
C17 C16 C3 119.58(13) . . ?
C17 C16 C21 118.30(13) . . ?
C21 C16 C3 121.86(14) . . ?
C16 C17 H17 119.6 . . ?
C18 C17 C16 120.82(14) . . ?
C18 C17 H17 119.6 . . ?
C17 C18 H18 119.8 . . ?
C17 C18 C19 120.32(16) . . ?
C19 C18 H18 119.8 . . ?
C18 C19 H19 120.3 . . ?
C20 C19 C18 119.44(14) . . ?
C20 C19 H19 120.3 . . ?
C19 C20 H20 119.8 . . ?
C19 C20 C21 120.32(14) . . ?
C21 C20 H20 119.8 . . ?
C16 C21 H21 119.6 . . ?
C20 C21 C16 120.80(15) . . ?
C20 C21 H21 119.6 . . ?
O3 C22 Cr 178.80(14) . . ?
O4 C23 Cr 178.32(15) . . ?
O5 C24 Cr 176.75(15) . . ?
O6 C25 Cr 177.71(14) . . ?
O7 C26 Cr 177.31(15) . . ?

loop_
_geom_bond_atom_site_label_1
_geom_bond_atom_site_label_2
_geom_bond_distance
_geom_bond_site_symmetry_2
_geom_bond_publ_flag
Cr P 2.3224(5) . ?
Cr C22 1.8880(17) . ?
Cr C23 1.9096(17) . ?
Cr C24 1.9071(17) . ?
Cr C25 1.9158(17) . ?
Cr C26 1.9115(16) . ?
P H 1.305(17) . ?
P O1 1.7017(10) . ?
P C3 1.9148(16) . ?
F1 C2 1.3311(19) . ?
F2 C2 1.3259(19) . ?
F3 C2 1.3385(19) . ?
O1 C1 1.3280(18) . ?
O2 C1 1.1958(19) . ?
O3 C22 1.143(2) . ?
O4 C23 1.143(2) . ?
O5 C24 1.1388(19) . ?
O6 C25 1.140(2) . ?
O7 C26 1.1378(19) . ?
C1 C2 1.536(2) . ?
C3 C4 1.548(2) . ?
C3 C10 1.543(2) . ?
C3 C16 1.5394(19) . ?
C4 C5 1.401(2) . ?
C4 C9 1.393(2) . ?
C5 H5 0.9500 . ?
C5 C6 1.388(2) . ?
C6 H6 0.9500 . ?
C6 C7 1.391(2) . ?
C7 H7 0.9500 . ?
C7 C8 1.378(3) . ?
C8 H8 0.9500 . ?
C8 C9 1.395(2) . ?
C9 H9 0.9500 . ?
C10 C11 1.400(2) . ?
C10 C15 1.392(2) . ?
C11 H11 0.9500 . ?
C11 C12 1.385(2) . ?
C12 H12 0.9500 . ?
C12 C13 1.392(3) . ?
C13 H13 0.9500 . ?
C13 C14 1.381(2) . ?
C14 H14 0.9500 . ?
C14 C15 1.390(2) . ?
C15 H15 0.9500 . ?
C16 C17 1.397(2) . ?
C16 C21 1.397(2) . ?
C17 H17 0.9500 . ?
C17 C18 1.389(2) . ?
C18 H18 0.9500 . ?
C18 C19 1.393(2) . ?
C19 H19 0.9500 . ?
C19 C20 1.383(2) . ?
C20 H20 0.9500 . ?
C20 C21 1.393(2) . ?
C21 H21 0.9500 . ?
